data_1518803
loop_
_publ_author_name
'Irene Mendoza'
'Natalia Curado'
'Mario Carrasco'
'Eleuterio Alvarez'
'Riccardo Peloso'
'Amor Rodriguez'
'Ernesto Carmona'

_publ_section_title
;
 Synthesis and structure of mixed carboxylate-aminopyridinate and
 -amidinate complexes of dimolybdenum and ditungsten
;
_journal_name_full 'Inorganica Chimica Acta'
_journal_page_first 120
_journal_page_last 128
_journal_volume 424
_journal_year 2015
_chemical_formula_moiety 'C46 H48 Mo2 N4 O4'
_chemical_formula_sum 'C46 H48 Mo2 N4 O4'
_chemical_formula_weight 912.76
_space_group_IT_number 2
_symmetry_cell_setting triclinic
_symmetry_space_group_name_Hall '-P 1'
_symmetry_space_group_name_H-M 'P -1'
_atom_sites_solution_hydrogens geom
_atom_sites_solution_primary direct
_atom_sites_solution_secondary difmap
_cell_angle_alpha 109.5150(10)
_cell_angle_beta 94.1570(10)
_cell_angle_gamma 107.9920(10)
_cell_formula_units_Z 1
_cell_length_a 9.6189(2)
_cell_length_b 10.2292(2)
_cell_length_c 12.1372(3)
_cell_measurement_reflns_used 9836
_cell_measurement_temperature 100(2)
_cell_measurement_theta_max 35.69
_cell_measurement_theta_min 2.57
_cell_volume 1049.82(4)
_computing_structure_refinement 'SHELXL-97 (Sheldrick, 1997)'
_diffrn_ambient_temperature 100(2)
_diffrn_measured_fraction_theta_full 0.998
_diffrn_measured_fraction_theta_max 0.798
_diffrn_radiation_monochromator graphite
_diffrn_radiation_source 'fine-focus sealed tube'
_diffrn_radiation_type MoK\a
_diffrn_radiation_wavelength 0.71073
_diffrn_reflns_av_R_equivalents 0.0234
_diffrn_reflns_av_sigmaI/netI 0.0256
_diffrn_reflns_limit_h_max 13
_diffrn_reflns_limit_h_min -15
_diffrn_reflns_limit_k_max 16
_diffrn_reflns_limit_k_min -14
_diffrn_reflns_limit_l_max 18
_diffrn_reflns_limit_l_min -20
_diffrn_reflns_number 25085
_diffrn_reflns_theta_full 25.00
_diffrn_reflns_theta_max 36.32
_diffrn_reflns_theta_min 1.82
_exptl_absorpt_coefficient_mu 0.645
_exptl_absorpt_correction_T_max 0.9747
_exptl_absorpt_correction_T_min 0.8819
_exptl_absorpt_correction_type multi-scan
_exptl_absorpt_process_details
;
 SADABS, Bruker (2006). APEX 2. Version 2.1. Bruker Analytical
 X-ray Solutions, Madison, Wisconsin, USA.
;
_exptl_crystal_colour yellow
_exptl_crystal_density_diffrn 1.444
_exptl_crystal_density_method 'not measured'
_exptl_crystal_description prism
_exptl_crystal_F_000 468
_exptl_crystal_size_max 0.20
_exptl_crystal_size_mid 0.06
_exptl_crystal_size_min 0.04
_refine_diff_density_max 1.143
_refine_diff_density_min -0.855
_refine_diff_density_rms 0.081
_refine_ls_extinction_method none
_refine_ls_goodness_of_fit_ref 1.032
_refine_ls_hydrogen_treatment mixed
_refine_ls_matrix_type full
_refine_ls_number_parameters 258
_refine_ls_number_reflns 8115
_refine_ls_number_restraints 0
_refine_ls_restrained_S_all 1.032
_refine_ls_R_factor_all 0.0276
_refine_ls_R_factor_gt 0.0243
_refine_ls_shift/su_max 0.005
_refine_ls_shift/su_mean 0.000
_refine_ls_structure_factor_coef Fsqd
_refine_ls_weighting_details 'calc w=1/[\s^2^(Fo^2^)+(0.0360P)^2^+0.4234P] where P=(Fo^2^+2Fc^2^)/3'
_refine_ls_weighting_scheme calc
_refine_ls_wR_factor_gt 0.0639
_refine_ls_wR_factor_ref 0.0667
_reflns_number_gt 7492
_reflns_number_total 8115
_reflns_threshold_expression >2sigma(I)
_cod_data_source_file ICA-2015-424-120-128-5.cif
_cod_data_source_block 3a
_cod_depositor_comments
;
The following automatic conversions were performed:

'_symmetry_cell_setting' value 'Triclinic' changed to 'triclinic'
according to the built-in table from CIF Core dictionary named
'cif_core.dic' version 2.4.1 from 2010-06-29.

Automatic conversion script
Id: cif_fix_values 2827 2014-09-09 07:05:25Z andrius 
;
_cod_database_code 1518803

loop_
_symmetry_equiv_pos_as_xyz
'x, y, z'
'-x, -y, -z'

loop_
_atom_site_label
_atom_site_type_symbol
_atom_site_fract_x
_atom_site_fract_y
_atom_site_fract_z
_atom_site_U_iso_or_equiv
_atom_site_adp_type
_atom_site_occupancy
_atom_site_symmetry_multiplicity
_atom_site_calc_flag
_atom_site_refinement_flags
Mo1 Mo 1.017650(10) 0.557359(10) 0.591873(8) 0.01122(3) Uani 1 1 d .
O1 O 1.18969(9) 0.47883(10) 0.62402(8) 0.01511(15) Uani 1 1 d .
O2 O 0.84230(10) 0.63709(10) 0.57228(8) 0.01620(15) Uani 1 1 d .
N1 N 0.86557(11) 0.36705(11) 0.61340(8) 0.01335(16) Uani 1 1 d .
N2 N 0.82755(11) 0.24326(11) 0.41068(8) 0.01333(16) Uani 1 1 d .
C22 C 0.77872(13) 0.60527(14) 0.46618(11) 0.0165(2) Uani 1 1 d .
C23 C 0.66302(16) 0.66978(18) 0.44694(13) 0.0284(3) Uani 1 1 d .
H23A H 0.6582 0.6763 0.3681 0.043 Uiso 1 1 calc R
H23B H 0.6895 0.7691 0.5084 0.043 Uiso 1 1 calc R
H23C H 0.5657 0.6060 0.4517 0.043 Uiso 1 1 calc R
C1 C 0.79632(13) 0.23791(13) 0.51573(10) 0.01421(19) Uani 1 1 d .
C2 C 0.69970(15) 0.11175(14) 0.53192(11) 0.0210(2) Uani 1 1 d .
H2 H 0.6513 0.0216 0.4654 0.025 Uiso 1 1 calc R
C3 C 0.67683(17) 0.12090(16) 0.64382(12) 0.0277(3) Uani 1 1 d .
H3 H 0.6124 0.0367 0.6548 0.033 Uiso 1 1 calc R
C4 C 0.74847(16) 0.25487(16) 0.74327(12) 0.0253(3) Uani 1 1 d .
H4 H 0.7325 0.2623 0.8211 0.030 Uiso 1 1 calc R
C5 C 0.84131(13) 0.37330(14) 0.72422(10) 0.0159(2) Uani 1 1 d .
C6 C 0.92649(13) 0.52275(13) 0.81861(10) 0.01456(19) Uani 1 1 d .
C7 C 1.07359(13) 0.55419(13) 0.87209(10) 0.01492(19) Uani 1 1 d .
C12 C 1.13552(15) 0.43260(15) 0.85836(11) 0.0204(2) Uani 1 1 d .
H12A H 1.2445 0.4756 0.8806 0.031 Uiso 1 1 calc R
H12B H 1.1059 0.3627 0.7753 0.031 Uiso 1 1 calc R
H12C H 1.0964 0.3802 0.9103 0.031 Uiso 1 1 calc R
C8 C 1.16074(14) 0.70070(14) 0.94216(11) 0.0195(2) Uani 1 1 d .
H8 H 1.2615 0.7239 0.9765 0.023 Uiso 1 1 calc R
C9 C 1.10281(17) 0.81315(15) 0.96262(12) 0.0258(3) Uani 1 1 d .
H9 H 1.1644 0.9130 1.0083 0.031 Uiso 1 1 calc R
C10 C 0.95433(17) 0.77897(16) 0.91593(13) 0.0252(3) Uani 1 1 d .
H10 H 0.9135 0.8555 0.9334 0.030 Uiso 1 1 calc R
C11 C 0.86418(14) 0.63428(15) 0.84389(11) 0.0194(2) Uani 1 1 d .
C13 C 0.70256(16) 0.5985(2) 0.79484(14) 0.0307(3) Uani 1 1 d .
H13A H 0.6766 0.6875 0.8272 0.046 Uiso 1 1 calc R
H13B H 0.6398 0.5201 0.8178 0.046 Uiso 1 1 calc R
H13C H 0.6862 0.5648 0.7077 0.046 Uiso 1 1 calc R
C14 C 0.75284(12) 0.11380(12) 0.30518(10) 0.01358(18) Uani 1 1 d .
C19 C 0.81610(14) 0.00386(14) 0.26409(12) 0.0194(2) Uani 1 1 d .
C21 C 0.95902(17) 0.01486(17) 0.33272(16) 0.0323(3) Uani 1 1 d .
H21A H 0.9769 -0.0784 0.2982 0.048 Uiso 1 1 calc R
H21B H 0.9510 0.0337 0.4162 0.048 Uiso 1 1 calc R
H21C H 1.0420 0.0964 0.3284 0.048 Uiso 1 1 calc R
C18 C 0.74357(16) -0.11764(15) 0.15815(13) 0.0246(3) Uani 1 1 d .
H18 H 0.7858 -0.1922 0.1294 0.030 Uiso 1 1 calc R
C17 C 0.61104(16) -0.13127(15) 0.09422(12) 0.0240(3) Uani 1 1 d .
H17 H 0.5635 -0.2141 0.0219 0.029 Uiso 1 1 calc R
C16 C 0.54845(14) -0.02382(15) 0.13616(11) 0.0198(2) Uani 1 1 d .
H16 H 0.4570 -0.0341 0.0927 0.024 Uiso 1 1 calc R
C15 C 0.61756(12) 0.09955(13) 0.24141(10) 0.01495(19) Uani 1 1 d .
C20 C 0.54545(14) 0.21347(15) 0.28468(13) 0.0228(2) Uani 1 1 d .
H20A H 0.5928 0.2978 0.2621 0.034 Uiso 1 1 calc R
H20B H 0.5574 0.2476 0.3716 0.034 Uiso 1 1 calc R
H20C H 0.4391 0.1693 0.2485 0.034 Uiso 1 1 calc R

loop_
_atom_site_aniso_label
_atom_site_aniso_U_11
_atom_site_aniso_U_22
_atom_site_aniso_U_33
_atom_site_aniso_U_23
_atom_site_aniso_U_13
_atom_site_aniso_U_12
Mo1 0.01274(5) 0.00974(5) 0.00922(4) 0.00334(3) 0.00205(3) 0.00164(3)
O1 0.0155(4) 0.0145(4) 0.0138(3) 0.0054(3) 0.0018(3) 0.0035(3)
O2 0.0165(4) 0.0167(4) 0.0146(4) 0.0050(3) 0.0035(3) 0.0056(3)
N1 0.0134(4) 0.0136(4) 0.0107(4) 0.0047(3) 0.0018(3) 0.0017(3)
N2 0.0152(4) 0.0104(4) 0.0109(4) 0.0034(3) 0.0008(3) 0.0010(3)
C22 0.0150(5) 0.0163(5) 0.0179(5) 0.0070(4) 0.0033(4) 0.0046(4)
C23 0.0266(6) 0.0359(8) 0.0259(6) 0.0084(6) 0.0030(5) 0.0195(6)
C1 0.0149(4) 0.0124(5) 0.0121(4) 0.0046(4) 0.0010(4) 0.0008(4)
C2 0.0223(5) 0.0156(5) 0.0160(5) 0.0067(4) -0.0008(4) -0.0053(4)
C3 0.0296(7) 0.0229(6) 0.0184(5) 0.0104(5) 0.0004(5) -0.0089(5)
C4 0.0275(6) 0.0247(6) 0.0146(5) 0.0098(5) 0.0034(5) -0.0051(5)
C5 0.0159(5) 0.0171(5) 0.0117(4) 0.0057(4) 0.0018(4) 0.0017(4)
C6 0.0162(5) 0.0162(5) 0.0104(4) 0.0054(4) 0.0032(3) 0.0039(4)
C7 0.0176(5) 0.0154(5) 0.0116(4) 0.0054(4) 0.0033(4) 0.0053(4)
C12 0.0248(6) 0.0215(6) 0.0188(5) 0.0088(5) 0.0046(4) 0.0118(5)
C8 0.0206(5) 0.0175(5) 0.0149(5) 0.0037(4) -0.0004(4) 0.0028(4)
C9 0.0355(7) 0.0147(5) 0.0214(6) 0.0031(5) 0.0029(5) 0.0057(5)
C10 0.0375(7) 0.0212(6) 0.0223(6) 0.0077(5) 0.0080(5) 0.0178(6)
C11 0.0213(5) 0.0261(6) 0.0158(5) 0.0100(5) 0.0060(4) 0.0123(5)
C13 0.0239(6) 0.0510(10) 0.0282(7) 0.0194(7) 0.0093(5) 0.0221(7)
C14 0.0151(4) 0.0108(4) 0.0124(4) 0.0043(4) 0.0014(3) 0.0016(4)
C19 0.0202(5) 0.0135(5) 0.0213(5) 0.0037(4) -0.0002(4) 0.0057(4)
C21 0.0277(7) 0.0199(6) 0.0433(9) 0.0043(6) -0.0079(6) 0.0119(6)
C18 0.0276(6) 0.0150(5) 0.0249(6) -0.0001(5) 0.0035(5) 0.0076(5)
C17 0.0269(6) 0.0177(6) 0.0160(5) -0.0015(4) 0.0004(4) 0.0020(5)
C16 0.0181(5) 0.0198(6) 0.0153(5) 0.0055(4) -0.0016(4) 0.0007(4)
C15 0.0142(4) 0.0144(5) 0.0143(4) 0.0059(4) 0.0019(4) 0.0022(4)
C20 0.0146(5) 0.0183(6) 0.0313(7) 0.0054(5) 0.0007(4) 0.0054(4)

loop_
_atom_type_symbol
_atom_type_description
_atom_type_scat_dispersion_real
_atom_type_scat_dispersion_imag
_atom_type_scat_source
C C 0.0033 0.0016 'International Tables Vol C Tables 4.2.6.8 and 6.1.1.4'
H H 0.0000 0.0000 'International Tables Vol C Tables 4.2.6.8 and 6.1.1.4'
N N 0.0061 0.0033 'International Tables Vol C Tables 4.2.6.8 and 6.1.1.4'
O O 0.0106 0.0060 'International Tables Vol C Tables 4.2.6.8 and 6.1.1.4'
Mo Mo -1.6832 0.6857 'International Tables Vol C Tables 4.2.6.8 and 6.1.1.4'

loop_
_geom_angle_atom_site_label_1
_geom_angle_atom_site_label_2
_geom_angle_atom_site_label_3
_geom_angle
_geom_angle_site_symmetry_1
_geom_angle_site_symmetry_3
Mo1 Mo1 O1 91.84(2) 2_766 .
Mo1 Mo1 O2 91.86(2) 2_766 .
O1 Mo1 O2 175.80(3) . .
Mo1 Mo1 N2 94.24(3) 2_766 2_766
O1 Mo1 N2 92.18(4) . 2_766
O2 Mo1 N2 89.50(4) . 2_766
Mo1 Mo1 N1 91.45(3) 2_766 .
O1 Mo1 N1 87.35(4) . .
O2 Mo1 N1 90.60(4) . .
N2 Mo1 N1 174.31(3) 2_766 .
C22 O1 Mo1 117.10(7) 2_766 .
C22 O2 Mo1 116.75(8) . .
C5 N1 C1 120.11(10) . .
C5 N1 Mo1 120.07(8) . .
C1 N1 Mo1 119.79(7) . .
C1 N2 C14 117.81(9) . .
C1 N2 Mo1 119.00(7) . 2_766
C14 N2 Mo1 123.19(7) . 2_766
O1 C22 O2 122.26(11) 2_766 .
O1 C22 C23 118.80(11) 2_766 .
O2 C22 C23 118.94(11) . .
C22 C23 H23A 109.5 . .
C22 C23 H23B 109.5 . .
H23A C23 H23B 109.5 . .
C22 C23 H23C 109.5 . .
H23A C23 H23C 109.5 . .
H23B C23 H23C 109.5 . .
N2 C1 N1 115.49(10) . .
N2 C1 C2 125.39(11) . .
N1 C1 C2 119.12(10) . .
C3 C2 C1 119.68(12) . .
C3 C2 H2 120.2 . .
C1 C2 H2 120.2 . .
C2 C3 C4 120.46(12) . .
C2 C3 H3 119.8 . .
C4 C3 H3 119.8 . .
C5 C4 C3 118.13(12) . .
C5 C4 H4 120.9 . .
C3 C4 H4 120.9 . .
N1 C5 C4 122.50(11) . .
N1 C5 C6 112.12(10) . .
C4 C5 C6 125.38(11) . .
C11 C6 C7 120.63(11) . .
C11 C6 C5 119.58(11) . .
C7 C6 C5 119.47(11) . .
C8 C7 C6 118.67(11) . .
C8 C7 C12 120.06(11) . .
C6 C7 C12 121.23(11) . .
C7 C12 H12A 109.5 . .
C7 C12 H12B 109.5 . .
H12A C12 H12B 109.5 . .
C7 C12 H12C 109.5 . .
H12A C12 H12C 109.5 . .
H12B C12 H12C 109.5 . .
C9 C8 C7 121.06(12) . .
C9 C8 H8 119.5 . .
C7 C8 H8 119.5 . .
C8 C9 C10 119.60(13) . .
C8 C9 H9 120.2 . .
C10 C9 H9 120.2 . .
C9 C10 C11 121.04(12) . .
C9 C10 H10 119.5 . .
C11 C10 H10 119.5 . .
C10 C11 C6 118.72(12) . .
C10 C11 C13 120.44(13) . .
C6 C11 C13 120.84(13) . .
C11 C13 H13A 109.5 . .
C11 C13 H13B 109.5 . .
H13A C13 H13B 109.5 . .
C11 C13 H13C 109.5 . .
H13A C13 H13C 109.5 . .
H13B C13 H13C 109.5 . .
C15 C14 C19 120.23(11) . .
C15 C14 N2 119.39(10) . .
C19 C14 N2 120.36(10) . .
C18 C19 C14 118.84(11) . .
C18 C19 C21 120.02(12) . .
C14 C19 C21 121.14(11) . .
C19 C21 H21A 109.5 . .
C19 C21 H21B 109.5 . .
H21A C21 H21B 109.5 . .
C19 C21 H21C 109.5 . .
H21A C21 H21C 109.5 . .
H21B C21 H21C 109.5 . .
C17 C18 C19 121.13(12) . .
C17 C18 H18 119.4 . .
C19 C18 H18 119.4 . .
C16 C17 C18 119.67(12) . .
C16 C17 H17 120.2 . .
C18 C17 H17 120.2 . .
C17 C16 C15 121.02(11) . .
C17 C16 H16 119.5 . .
C15 C16 H16 119.5 . .
C16 C15 C14 119.11(11) . .
C16 C15 C20 119.47(11) . .
C14 C15 C20 121.42(11) . .
C15 C20 H20A 109.5 . .
C15 C20 H20B 109.5 . .
H20A C20 H20B 109.5 . .
C15 C20 H20C 109.5 . .
H20A C20 H20C 109.5 . .
H20B C20 H20C 109.5 . .

loop_
_geom_bond_atom_site_label_1
_geom_bond_atom_site_label_2
_geom_bond_distance
_geom_bond_site_symmetry_2
Mo1 Mo1 2.08844(18) 2_766
Mo1 O1 2.1149(9) .
Mo1 O2 2.1184(9) .
Mo1 N2 2.1332(10) 2_766
Mo1 N1 2.1526(10) .
O1 C22 1.2694(15) 2_766
O2 C22 1.2731(14) .
N1 C5 1.3656(15) .
N1 C1 1.3747(15) .
N2 C1 1.3457(14) .
N2 C14 1.4337(14) .
N2 Mo1 2.1332(10) 2_766
C22 O1 1.2694(15) 2_766
C22 C23 1.4991(18) .
C23 H23A 0.9800 .
C23 H23B 0.9800 .
C23 H23C 0.9800 .
C1 C2 1.4222(17) .
C2 C3 1.3686(18) .
C2 H2 0.9500 .
C3 C4 1.4145(19) .
C3 H3 0.9500 .
C4 C5 1.3665(18) .
C4 H4 0.9500 .
C5 C6 1.4970(17) .
C6 C11 1.4036(17) .
C6 C7 1.4046(16) .
C7 C8 1.3932(17) .
C7 C12 1.5044(17) .
C12 H12A 0.9800 .
C12 H12B 0.9800 .
C12 H12C 0.9800 .
C8 C9 1.3858(19) .
C8 H8 0.9500 .
C9 C10 1.387(2) .
C9 H9 0.9500 .
C10 C11 1.393(2) .
C10 H10 0.9500 .
C11 C13 1.5080(18) .
C13 H13A 0.9800 .
C13 H13B 0.9800 .
C13 H13C 0.9800 .
C14 C15 1.4054(15) .
C14 C19 1.4055(17) .
C19 C18 1.3969(18) .
C19 C21 1.5074(18) .
C21 H21A 0.9800 .
C21 H21B 0.9800 .
C21 H21C 0.9800 .
C18 C17 1.386(2) .
C18 H18 0.9500 .
C17 C16 1.382(2) .
C17 H17 0.9500 .
C16 C15 1.3957(16) .
C16 H16 0.9500 .
C15 C20 1.5026(17) .
C20 H20A 0.9800 .
C20 H20B 0.9800 .
C20 H20C 0.9800 .

loop_
_geom_torsion_atom_site_label_1
_geom_torsion_atom_site_label_2
_geom_torsion_atom_site_label_3
_geom_torsion_atom_site_label_4
_geom_torsion
_geom_torsion_site_symmetry_1
_geom_torsion_site_symmetry_4
Mo1 Mo1 O1 C22 0.47(8) 2_766 2_766
O2 Mo1 O1 C22 152.5(4) . 2_766
N2 Mo1 O1 C22 -93.84(9) 2_766 2_766
N1 Mo1 O1 C22 91.84(9) . 2_766
Mo1 Mo1 O2 C22 -4.25(9) 2_766 .
O1 Mo1 O2 C22 -156.3(4) . .
N2 Mo1 O2 C22 89.97(9) 2_766 .
N1 Mo1 O2 C22 -95.72(9) . .
Mo1 Mo1 N1 C5 178.85(9) 2_766 .
O1 Mo1 N1 C5 87.07(9) . .
O2 Mo1 N1 C5 -89.27(9) . .
N2 Mo1 N1 C5 1.7(4) 2_766 .
Mo1 Mo1 N1 C1 0.74(9) 2_766 .
O1 Mo1 N1 C1 -91.04(9) . .
O2 Mo1 N1 C1 92.62(9) . .
N2 Mo1 N1 C1 -176.4(3) 2_766 .
Mo1 O2 C22 O1 4.94(16) . 2_766
Mo1 O2 C22 C23 -174.78(10) . .
C14 N2 C1 N1 -177.09(9) . .
Mo1 N2 C1 N1 2.17(14) 2_766 .
C14 N2 C1 C2 2.94(18) . .
Mo1 N2 C1 C2 -177.80(10) 2_766 .
C5 N1 C1 N2 179.99(10) . .
Mo1 N1 C1 N2 -1.90(14) . .
C5 N1 C1 C2 -0.04(17) . .
Mo1 N1 C1 C2 178.07(9) . .
N2 C1 C2 C3 -179.80(13) . .
N1 C1 C2 C3 0.2(2) . .
C1 C2 C3 C4 0.1(2) . .
C2 C3 C4 C5 -0.5(2) . .
C1 N1 C5 C4 -0.47(19) . .
Mo1 N1 C5 C4 -178.57(11) . .
C1 N1 C5 C6 179.93(10) . .
Mo1 N1 C5 C6 1.83(14) . .
C3 C4 C5 N1 0.7(2) . .
C3 C4 C5 C6 -179.71(13) . .
N1 C5 C6 C11 86.58(14) . .
C4 C5 C6 C11 -93.01(16) . .
N1 C5 C6 C7 -86.96(13) . .
C4 C5 C6 C7 93.45(16) . .
C11 C6 C7 C8 -5.71(17) . .
C5 C6 C7 C8 167.75(11) . .
C11 C6 C7 C12 172.13(11) . .
C5 C6 C7 C12 -14.41(16) . .
C6 C7 C8 C9 2.25(19) . .
C12 C7 C8 C9 -175.62(12) . .
C7 C8 C9 C10 2.1(2) . .
C8 C9 C10 C11 -3.1(2) . .
C9 C10 C11 C6 -0.3(2) . .
C9 C10 C11 C13 179.35(13) . .
C7 C6 C11 C10 4.74(18) . .
C5 C6 C11 C10 -168.72(11) . .
C7 C6 C11 C13 -174.88(11) . .
C5 C6 C11 C13 11.66(17) . .
C1 N2 C14 C15 91.53(13) . .
Mo1 N2 C14 C15 -87.70(12) 2_766 .
C1 N2 C14 C19 -90.10(14) . .
Mo1 N2 C14 C19 90.67(12) 2_766 .
C15 C14 C19 C18 1.14(19) . .
N2 C14 C19 C18 -177.21(12) . .
C15 C14 C19 C21 -178.39(12) . .
N2 C14 C19 C21 3.25(19) . .
C14 C19 C18 C17 -0.4(2) . .
C21 C19 C18 C17 179.17(14) . .
C19 C18 C17 C16 -0.6(2) . .
C18 C17 C16 C15 0.8(2) . .
C17 C16 C15 C14 -0.03(18) . .
C17 C16 C15 C20 -179.53(12) . .
C19 C14 C15 C16 -0.95(17) . .
N2 C14 C15 C16 177.42(10) . .
C19 C14 C15 C20 178.54(12) . .
N2 C14 C15 C20 -3.09(17) . .
